data_4031137
loop_
_publ_author_name
'Tata, Rama Rao'
'Harmata, Michael'

_publ_section_title
;
 A Synthesis of Dihydrofuran-3(2H)-ones.
;
_journal_issue 13
_journal_name_full 'The Journal of organic chemistry'
_journal_page_first 6839
_journal_page_last 6845
_journal_paper_doi 10.1021/acs.joc.5b01076
_journal_volume 80
_journal_year 2015
_chemical_formula_moiety 'C17 H24 O4 S'
_chemical_formula_sum 'C17 H24 O4 S'
_chemical_formula_weight 324.42
_space_group_crystal_system orthorhombic
_space_group_IT_number 61
_space_group_name_Hall '-P 2ac 2ab'
_space_group_name_H-M_alt 'P b c a'
_symmetry_cell_setting orthorhombic
_symmetry_Int_Tables_number 61
_symmetry_space_group_name_Hall '-P 2ac 2ab'
_symmetry_space_group_name_H-M 'P b c a'
_atom_sites_solution_hydrogens geom
_audit_creation_method SHELXL-2013
_cell_angle_alpha 90
_cell_angle_beta 90
_cell_angle_gamma 90
_cell_formula_units_Z 8
_cell_length_a 8.3947(6)
_cell_length_b 11.2061(8)
_cell_length_c 37.337(2)
_cell_measurement_reflns_used 6372
_cell_measurement_temperature 100(2)
_cell_measurement_theta_max 27.5
_cell_measurement_theta_min 2.7
_cell_volume 3512.4(4)
_computing_cell_refinement 'APEX2 (Bruker AXS, 2008)'
_computing_data_collection 'APEX2 (Bruker AXS, 2008)'
_computing_data_reduction 'APEX2 (Bruker AXS, 2008)'
_computing_molecular_graphics 'X-SEED, Barbour, 2001'
_computing_publication_material 'CIFTAB (Sheldrick, 2013)'
_computing_structure_refinement 'SHELXL-2013 (Sheldrick, 2013)'
_computing_structure_solution 'SHELXS-2013 (Sheldrick, 2013)'
_diffrn_ambient_temperature 100(2)
_diffrn_measured_fraction_theta_full 0.994
_diffrn_measured_fraction_theta_max 0.988
_diffrn_measurement_device_type 'Bruker APEXII CCD area detector'
_diffrn_measurement_method 'omega scans'
_diffrn_radiation_type MoK\a
_diffrn_radiation_wavelength 0.71073
_diffrn_reflns_av_R_equivalents 0.0226
_diffrn_reflns_av_unetI/netI 0.0228
_diffrn_reflns_laue_measured_fraction_full 0.994
_diffrn_reflns_laue_measured_fraction_max 0.988
_diffrn_reflns_limit_h_max 10
_diffrn_reflns_limit_h_min -8
_diffrn_reflns_limit_k_max 14
_diffrn_reflns_limit_k_min -11
_diffrn_reflns_limit_l_max 48
_diffrn_reflns_limit_l_min -41
_diffrn_reflns_number 15705
_diffrn_reflns_point_group_measured_fraction_full 0.994
_diffrn_reflns_point_group_measured_fraction_max 0.988
_diffrn_reflns_theta_full 25.242
_diffrn_reflns_theta_max 27.508
_diffrn_reflns_theta_min 1.091
_diffrn_standards_decay_% 0.0
_exptl_absorpt_coefficient_mu 0.199
_exptl_absorpt_correction_T_max 0.97
_exptl_absorpt_correction_T_min 0.91
_exptl_absorpt_correction_type multi-scan
_exptl_absorpt_process_details
;
 Data were corrected for decay and absorption using the program SADABS 
 (Sheldrick, G. M. (2003). SADABS. Version 2.10. University of
 G\"ottingen, Germany).
;
_exptl_crystal_colour Colourless
_exptl_crystal_density_diffrn 1.227
_exptl_crystal_description Prism
_exptl_crystal_F_000 1392
_exptl_crystal_size_max 0.500
_exptl_crystal_size_mid 0.350
_exptl_crystal_size_min 0.150
_refine_diff_density_max 0.387
_refine_diff_density_min -0.355
_refine_diff_density_rms 0.060
_refine_ls_extinction_method none
_refine_ls_goodness_of_fit_ref 1.090
_refine_ls_hydrogen_treatment constr
_refine_ls_matrix_type full
_refine_ls_number_parameters 204
_refine_ls_number_reflns 3990
_refine_ls_number_restraints 0
_refine_ls_restrained_S_all 1.090
_refine_ls_R_factor_all 0.0477
_refine_ls_R_factor_gt 0.0386
_refine_ls_shift/su_max 0.001
_refine_ls_shift/su_mean 0.000
_refine_ls_structure_factor_coef Fsqd
_refine_ls_weighting_details 'w=1/[\s^2^(Fo^2^)+(0.0597P)^2^+1.6708P] where P=(Fo^2^+2Fc^2^)/3'
_refine_ls_weighting_scheme calc
_refine_ls_wR_factor_gt 0.1050
_refine_ls_wR_factor_ref 0.1184
_reflns_Friedel_coverage 0.000
_reflns_number_gt 3399
_reflns_number_total 3990
_reflns_threshold_expression 'I > 2\s(I)'
_cod_data_source_file jo5b01076_si_002.cif
_cod_data_source_block TRXI94A1
_cod_depositor_comments 'Adding full bibliography for 4031136--4031138.cif.'
_cod_database_code 4031137
_shelx_space_group_comment
;
The symmetry employed for this shelxl refinement is uniquely defined
by the following loop, which should always be used as a source of
symmetry information in preference to the above space-group names.
They are only intended as comments.
;
_shelx_estimated_absorpt_t_min 0.907
_shelx_estimated_absorpt_t_max 0.971
_shelxl_version_number 2013-4

loop_
_space_group_symop_operation_xyz
'x, y, z'
'-x+1/2, -y, z+1/2'
'x+1/2, -y+1/2, -z'
'-x, y+1/2, -z+1/2'
'-x, -y, -z'
'x-1/2, y, -z-1/2'
'-x-1/2, y-1/2, z'
'x, -y-1/2, z-1/2'

loop_
_atom_site_label
_atom_site_type_symbol
_atom_site_fract_x
_atom_site_fract_y
_atom_site_fract_z
_atom_site_U_iso_or_equiv
_atom_site_adp_type
_atom_site_occupancy
_atom_site_site_symmetry_order
_atom_site_calc_flag
_atom_site_refinement_flags_posn
_atom_site_refinement_flags_adp
S1 S 0.17788(5) 0.00019(4) 0.09968(2) 0.02107(13) Uani 1 1 d . .
O1 O 0.44387(12) -0.13203(10) 0.17504(3) 0.0190(2) Uani 1 1 d . .
O2 O 0.53534(14) -0.08619(12) 0.08447(3) 0.0311(3) Uani 1 1 d . .
O3 O 0.25733(18) 0.11346(11) 0.10345(3) 0.0341(3) Uani 1 1 d . .
O4 O 0.01945(15) -0.01284(14) 0.11371(3) 0.0401(4) Uani 1 1 d . .
C1 C 0.28765(16) -0.09779(13) 0.16275(4) 0.0152(3) Uani 1 1 d . .
H1 H 0.2649 -0.0133 0.1696 0.018 Uiso 1 1 calc R U
C2 C 0.29719(16) -0.10918(13) 0.12164(4) 0.0147(3) Uani 1 1 d . .
H2 H 0.2609 -0.1906 0.1143 0.018 Uiso 1 1 calc R U
C3 C 0.47487(18) -0.09611(13) 0.11363(4) 0.0174(3) Uani 1 1 d . .
C4 C 0.56355(17) -0.09850(14) 0.14935(4) 0.0178(3) Uani 1 1 d . .
C5 C 0.16741(17) -0.18048(14) 0.17992(4) 0.0173(3) Uani 1 1 d . .
H5A H 0.1980 -0.2639 0.1746 0.021 Uiso 1 1 calc R U
H5B H 0.0619 -0.1660 0.1689 0.021 Uiso 1 1 calc R U
C6 C 0.15189(18) -0.16620(15) 0.22074(4) 0.0193(3) Uani 1 1 d . .
H6 H 0.2614 -0.1635 0.2312 0.023 Uiso 1 1 calc R U
C7 C 0.0648(2) -0.27352(16) 0.23651(4) 0.0274(4) Uani 1 1 d . .
H7A H 0.0571 -0.2645 0.2626 0.041 Uiso 1 1 calc R U
H7B H 0.1237 -0.3466 0.2308 0.041 Uiso 1 1 calc R U
H7C H -0.0425 -0.2784 0.2263 0.041 Uiso 1 1 calc R U
C8 C 0.0664(2) -0.05079(16) 0.23055(5) 0.0297(4) Uani 1 1 d . .
H8A H -0.0415 -0.0519 0.2205 0.045 Uiso 1 1 calc R U
H8B H 0.1253 0.0173 0.2208 0.045 Uiso 1 1 calc R U
H8C H 0.0603 -0.0436 0.2567 0.045 Uiso 1 1 calc R U
C9 C 0.17910(17) -0.04115(15) 0.05429(4) 0.0183(3) Uani 1 1 d . .
C10 C 0.2789(2) 0.01756(15) 0.03049(4) 0.0239(3) Uani 1 1 d . .
H10 H 0.3433 0.0821 0.0384 0.029 Uiso 1 1 calc R U
C11 C 0.2834(2) -0.01930(17) -0.00512(4) 0.0284(4) Uani 1 1 d . .
H11 H 0.3508 0.0210 -0.0216 0.034 Uiso 1 1 calc R U
C12 C 0.1904(2) -0.11437(16) -0.01686(5) 0.0293(4) Uani 1 1 d . .
C13 C 0.0892(2) -0.16976(17) 0.00739(5) 0.0348(4) Uani 1 1 d . .
H13 H 0.0232 -0.2335 -0.0005 0.042 Uiso 1 1 calc R U
C14 C 0.0825(2) -0.13375(17) 0.04300(5) 0.0295(4) Uani 1 1 d . .
H14 H 0.0126 -0.1722 0.0593 0.035 Uiso 1 1 calc R U
C15 C 0.6304(2) 0.02518(16) 0.15692(5) 0.0281(4) Uani 1 1 d . .
H15A H 0.5439 0.0839 0.1563 0.042 Uiso 1 1 calc R U
H15B H 0.7100 0.0454 0.1387 0.042 Uiso 1 1 calc R U
H15C H 0.6805 0.0259 0.1806 0.042 Uiso 1 1 calc R U
C16 C 0.69057(19) -0.19475(17) 0.14961(5) 0.0282(4) Uani 1 1 d . .
H16A H 0.7404 -0.1981 0.1733 0.042 Uiso 1 1 calc R U
H16B H 0.7716 -0.1763 0.1315 0.042 Uiso 1 1 calc R U
H16C H 0.6418 -0.2721 0.1441 0.042 Uiso 1 1 calc R U
C17 C 0.2012(3) -0.1556(2) -0.05530(5) 0.0490(6) Uani 1 1 d . .
H17A H 0.1012 -0.1373 -0.0677 0.073 Uiso 1 1 calc R U
H17B H 0.2199 -0.2419 -0.0559 0.073 Uiso 1 1 calc R U
H17C H 0.2894 -0.1144 -0.0672 0.073 Uiso 1 1 calc R U

loop_
_atom_site_aniso_label
_atom_site_aniso_U_11
_atom_site_aniso_U_22
_atom_site_aniso_U_33
_atom_site_aniso_U_23
_atom_site_aniso_U_13
_atom_site_aniso_U_12
S1 0.0248(2) 0.0221(2) 0.0163(2) 0.00185(15) 0.00083(14) 0.00972(15)
O1 0.0135(5) 0.0271(6) 0.0164(5) 0.0042(4) 0.0000(4) -0.0020(4)
O2 0.0237(6) 0.0505(8) 0.0192(5) 0.0038(6) 0.0058(5) 0.0031(6)
O3 0.0644(9) 0.0156(6) 0.0223(6) -0.0014(5) -0.0060(6) 0.0075(6)
O4 0.0256(7) 0.0683(10) 0.0263(6) 0.0133(6) 0.0062(5) 0.0225(6)
C1 0.0152(7) 0.0161(7) 0.0144(6) -0.0008(6) -0.0003(5) 0.0004(5)
C2 0.0161(7) 0.0138(7) 0.0142(6) 0.0006(6) 0.0001(5) 0.0014(5)
C3 0.0185(7) 0.0155(7) 0.0182(7) 0.0004(6) 0.0019(6) 0.0014(6)
C4 0.0145(7) 0.0217(8) 0.0172(7) 0.0011(6) 0.0024(5) -0.0007(6)
C5 0.0164(7) 0.0193(7) 0.0164(7) -0.0003(6) 0.0018(5) -0.0015(6)
C6 0.0172(7) 0.0258(8) 0.0149(7) 0.0002(6) 0.0013(5) -0.0020(6)
C7 0.0324(9) 0.0263(9) 0.0235(8) 0.0054(7) 0.0094(7) 0.0020(7)
C8 0.0396(10) 0.0251(9) 0.0244(8) -0.0046(7) 0.0125(7) -0.0032(8)
C9 0.0177(7) 0.0206(8) 0.0165(7) 0.0021(6) -0.0028(5) 0.0032(6)
C10 0.0270(8) 0.0241(8) 0.0206(8) 0.0021(7) -0.0019(6) -0.0032(7)
C11 0.0323(9) 0.0350(10) 0.0180(8) 0.0042(7) 0.0009(7) 0.0023(8)
C12 0.0412(10) 0.0260(9) 0.0207(8) -0.0007(7) -0.0121(7) 0.0132(8)
C13 0.0449(11) 0.0251(9) 0.0343(10) -0.0008(8) -0.0203(8) -0.0054(8)
C14 0.0283(9) 0.0320(10) 0.0282(9) 0.0072(8) -0.0068(7) -0.0086(7)
C15 0.0273(9) 0.0280(9) 0.0291(9) -0.0043(7) 0.0038(7) -0.0100(7)
C16 0.0207(8) 0.0353(10) 0.0286(9) 0.0020(8) -0.0004(6) 0.0080(7)
C17 0.0756(16) 0.0465(13) 0.0248(9) -0.0096(9) -0.0167(10) 0.0262(12)

loop_
_atom_type_symbol
_atom_type_description
_atom_type_scat_dispersion_real
_atom_type_scat_dispersion_imag
_atom_type_scat_source
C C 0.0033 0.0016 'International Tables Vol C Tables 4.2.6.8 and 6.1.1.4'
H H 0.0000 0.0000 'International Tables Vol C Tables 4.2.6.8 and 6.1.1.4'
O O 0.0106 0.0060 'International Tables Vol C Tables 4.2.6.8 and 6.1.1.4'
S S 0.1246 0.1234 'International Tables Vol C Tables 4.2.6.8 and 6.1.1.4'

loop_
_geom_angle_atom_site_label_1
_geom_angle_atom_site_label_2
_geom_angle_atom_site_label_3
_geom_angle
O4 S1 O3 118.84(9)
O4 S1 C9 109.29(8)
O3 S1 C9 108.90(7)
O4 S1 C2 106.40(7)
O3 S1 C2 107.50(7)
C9 S1 C2 105.02(7)
C4 O1 C1 110.71(10)
O1 C1 C5 108.01(11)
O1 C1 C2 104.33(11)
C5 C1 C2 113.93(12)
O1 C1 H1 110.1
C5 C1 H1 110.1
C2 C1 H1 110.1
C3 C2 C1 103.73(11)
C3 C2 S1 113.12(10)
C1 C2 S1 111.82(10)
C3 C2 H2 109.3
C1 C2 H2 109.3
S1 C2 H2 109.3
O2 C3 C4 125.77(14)
O2 C3 C2 126.58(14)
C4 C3 C2 107.65(12)
O1 C4 C16 107.52(13)
O1 C4 C15 111.82(12)
C16 C4 C15 112.77(14)
O1 C4 C3 104.26(11)
C16 C4 C3 111.13(13)
C15 C4 C3 109.02(13)
C1 C5 C6 114.37(12)
C1 C5 H5A 108.7
C6 C5 H5A 108.7
C1 C5 H5B 108.7
C6 C5 H5B 108.7
H5A C5 H5B 107.6
C8 C6 C7 110.52(13)
C8 C6 C5 111.48(13)
C7 C6 C5 109.94(13)
C8 C6 H6 108.3
C7 C6 H6 108.3
C5 C6 H6 108.3
C6 C7 H7A 109.5
C6 C7 H7B 109.5
H7A C7 H7B 109.5
C6 C7 H7C 109.5
H7A C7 H7C 109.5
H7B C7 H7C 109.5
C6 C8 H8A 109.5
C6 C8 H8B 109.5
H8A C8 H8B 109.5
C6 C8 H8C 109.5
H8A C8 H8C 109.5
H8B C8 H8C 109.5
C14 C9 C10 120.99(15)
C14 C9 S1 119.24(12)
C10 C9 S1 119.76(12)
C9 C10 C11 119.16(16)
C9 C10 H10 120.4
C11 C10 H10 120.4
C12 C11 C10 120.82(16)
C12 C11 H11 119.6
C10 C11 H11 119.6
C13 C12 C11 118.70(16)
C13 C12 C17 121.31(18)
C11 C12 C17 119.99(18)
C12 C13 C14 121.23(17)
C12 C13 H13 119.4
C14 C13 H13 119.4
C9 C14 C13 119.05(16)
C9 C14 H14 120.5
C13 C14 H14 120.5
C4 C15 H15A 109.5
C4 C15 H15B 109.5
H15A C15 H15B 109.5
C4 C15 H15C 109.5
H15A C15 H15C 109.5
H15B C15 H15C 109.5
C4 C16 H16A 109.5
C4 C16 H16B 109.5
H16A C16 H16B 109.5
C4 C16 H16C 109.5
H16A C16 H16C 109.5
H16B C16 H16C 109.5
C12 C17 H17A 109.5
C12 C17 H17B 109.5
H17A C17 H17B 109.5
C12 C17 H17C 109.5
H17A C17 H17C 109.5
H17B C17 H17C 109.5

loop_
_geom_bond_atom_site_label_1
_geom_bond_atom_site_label_2
_geom_bond_distance
S1 O4 1.4369(13)
S1 O3 1.4408(14)
S1 C9 1.7569(15)
S1 C2 1.7826(14)
O1 C4 1.4389(17)
O1 C1 1.4414(17)
O2 C3 1.2064(18)
C1 C5 1.513(2)
C1 C2 1.5426(19)
C1 H1 1.0000
C2 C3 1.528(2)
C2 H2 1.0000
C3 C4 1.528(2)
C4 C16 1.517(2)
C4 C15 1.522(2)
C5 C6 1.5384(19)
C5 H5A 0.9900
C5 H5B 0.9900
C6 C8 1.524(2)
C6 C7 1.526(2)
C6 H6 1.0000
C7 H7A 0.9800
C7 H7B 0.9800
C7 H7C 0.9800
C8 H8A 0.9800
C8 H8B 0.9800
C8 H8C 0.9800
C9 C14 1.383(2)
C9 C10 1.387(2)
C10 C11 1.393(2)
C10 H10 0.9500
C11 C12 1.392(3)
C11 H11 0.9500
C12 C13 1.388(3)
C12 C17 1.511(2)
C13 C14 1.391(3)
C13 H13 0.9500
C14 H14 0.9500
C15 H15A 0.9800
C15 H15B 0.9800
C15 H15C 0.9800
C16 H16A 0.9800
C16 H16B 0.9800
C16 H16C 0.9800
C17 H17A 0.9800
C17 H17B 0.9800
C17 H17C 0.9800

loop_
_geom_torsion_atom_site_label_1
_geom_torsion_atom_site_label_2
_geom_torsion_atom_site_label_3
_geom_torsion_atom_site_label_4
_geom_torsion
C4 O1 C1 C5 153.91(12)
C4 O1 C1 C2 32.35(15)
O1 C1 C2 C3 -24.12(14)
C5 C1 C2 C3 -141.67(12)
O1 C1 C2 S1 -146.33(10)
C5 C1 C2 S1 96.11(13)
O4 S1 C2 C3 -171.92(11)
O3 S1 C2 C3 -43.61(13)
C9 S1 C2 C3 72.26(12)
O4 S1 C2 C1 -55.26(12)
O3 S1 C2 C1 73.06(11)
C9 S1 C2 C1 -171.07(10)
C1 C2 C3 O2 -171.22(16)
S1 C2 C3 O2 -49.9(2)
C1 C2 C3 C4 9.08(15)
S1 C2 C3 C4 130.43(11)
C1 O1 C4 C16 -144.31(13)
C1 O1 C4 C15 91.39(15)
C1 O1 C4 C3 -26.26(15)
O2 C3 C4 O1 -170.44(15)
C2 C3 C4 O1 9.27(15)
O2 C3 C4 C16 -54.9(2)
C2 C3 C4 C16 124.82(14)
O2 C3 C4 C15 70.0(2)
C2 C3 C4 C15 -110.28(14)
O1 C1 C5 C6 67.01(16)
C2 C1 C5 C6 -177.58(12)
C1 C5 C6 C8 72.51(16)
C1 C5 C6 C7 -164.58(13)
O4 S1 C9 C14 -35.65(16)
O3 S1 C9 C14 -166.96(14)
C2 S1 C9 C14 78.15(14)
O4 S1 C9 C10 145.68(13)
O3 S1 C9 C10 14.38(16)
C2 S1 C9 C10 -100.51(14)
C14 C9 C10 C11 -1.2(3)
S1 C9 C10 C11 177.43(13)
C9 C10 C11 C12 -0.5(3)
C10 C11 C12 C13 1.9(3)
C10 C11 C12 C17 -177.92(16)
C11 C12 C13 C14 -1.5(3)
C17 C12 C13 C14 178.24(17)
C10 C9 C14 C13 1.5(3)
S1 C9 C14 C13 -177.11(13)
C12 C13 C14 C9 -0.1(3)
